data_4336524
loop_
_publ_author_name
'Michael K. Coggins'
'Lisa M. Brines'
'Julie A. Kovacs'

_publ_contact_author_address
;
Department of Chemistry
University of Washington
Seattle
Washington, 98195, USA
;
_publ_contact_author_email kaminsky@chem.washington.edu
_publ_contact_author_fax 00(206)6858665
_publ_contact_author_name 'Werner Kaminsky'
_publ_contact_author_phone 00(206)5437585
_publ_section_title
;
 Synthesis and Structural Characterization of a Series of MnIIIOR
 Complexes, Including a Water-Soluble MnIIIOH That Promotes Aerobic
 Hydrogen-Atom Transfer
;
_journal_name_full 'Inorganic Chemistry'
_journal_page_first 12383
_journal_page_last 12393
_journal_paper_doi 10.1021/ic401234t
_journal_volume 52
_journal_year 2013
_chemical_formula_moiety 'C12 H28 Mn N4 O S, F6 P'
_chemical_formula_sum 'C12 H28 F6 Mn N4 O P S'
_chemical_formula_weight 476.35
_chemical_name_common michael032b
_chemical_name_systematic
;
 michael032b
;
_space_group_IT_number 62
_symmetry_cell_setting orthorhombic
_symmetry_Int_Tables_number 62
_symmetry_space_group_name_Hall '-P 2ac 2n'
_symmetry_space_group_name_H-M 'P n m a'
_atom_sites_solution_hydrogens geom
_atom_sites_solution_primary direct
_atom_sites_solution_secondary difmap
_audit_conform_dict_location ftp://ftp.iucr.org/pub/cif_core.dic
_audit_conform_dict_name cif_core.dic
_audit_conform_dict_version 2.4
_audit_creation_date 2011-03-29T14:29:16-00:00
_audit_creation_method 'WinGX routine CIF_UPDATE'
_cell_angle_alpha 90
_cell_angle_beta 90
_cell_angle_gamma 90
_cell_formula_units_Z 4
_cell_length_a 13.5710(19)
_cell_length_b 8.8115(12)
_cell_length_c 16.452(2)
_cell_measurement_reflns_used 201
_cell_measurement_temperature 100(2)
_cell_measurement_theta_max 20
_cell_measurement_theta_min 3
_cell_volume 1967.3(5)
_computing_cell_refinement 'SAINT (Bruker, 2007)'
_computing_data_collection 'APEX2 (Bruker, 2007)'
_computing_data_reduction 'SAINT (Bruker, 2007)'
_computing_molecular_graphics 'ORTEP-3 for Windows (Farrugia, 1997)'
_computing_publication_material 'SHELXL-97 (Sheldrick, 1997)'
_computing_structure_refinement 'SHELXL-97 (Sheldrick, 2008)'
_computing_structure_solution 'SHELXS97 (Sheldrick, 1997)'
_diffrn_ambient_temperature 100(2)
_diffrn_measured_fraction_theta_full 0.966
_diffrn_measured_fraction_theta_max 0.966
_diffrn_measurement_device_type 'Bruker APEXII CCD area-detector'
_diffrn_measurement_method '\f and \w scans'
_diffrn_radiation_monochromator graphite
_diffrn_radiation_type MoK\a
_diffrn_radiation_wavelength 0.71073
_diffrn_reflns_av_R_equivalents 0.0792
_diffrn_reflns_av_unetI/netI 0.0333
_diffrn_reflns_limit_h_max 16
_diffrn_reflns_limit_h_min -16
_diffrn_reflns_limit_k_max 10
_diffrn_reflns_limit_k_min -9
_diffrn_reflns_limit_l_max 19
_diffrn_reflns_limit_l_min -19
_diffrn_reflns_number 26870
_diffrn_reflns_theta_full 25.35
_diffrn_reflns_theta_max 25.35
_diffrn_reflns_theta_min 2.62
_diffrn_source 'fine-focus sealed tube'
_exptl_absorpt_coefficient_mu 0.923
_exptl_absorpt_correction_T_max 0.9553
_exptl_absorpt_correction_T_min 0.874
_exptl_absorpt_correction_type multi-scan
_exptl_absorpt_process_details '(SADABS; Bruker, 2007)'
_exptl_crystal_colour red
_exptl_crystal_density_diffrn 1.608
_exptl_crystal_description needle
_exptl_crystal_F_000 984
_exptl_crystal_size_max 0.15
_exptl_crystal_size_mid 0.05
_exptl_crystal_size_min 0.05
_refine_diff_density_max 0.798
_refine_diff_density_min -0.609
_refine_diff_density_rms 0.088
_refine_ls_extinction_method none
_refine_ls_goodness_of_fit_ref 1.077
_refine_ls_hydrogen_treatment constr
_refine_ls_matrix_type full
_refine_ls_number_parameters 209
_refine_ls_number_reflns 1868
_refine_ls_number_restraints 39
_refine_ls_restrained_S_all 1.129
_refine_ls_R_factor_all 0.0659
_refine_ls_R_factor_gt 0.0494
_refine_ls_shift/su_max 0
_refine_ls_shift/su_mean 0
_refine_ls_structure_factor_coef Fsqd
_refine_ls_weighting_details 'calc w=1/[\s^2^(Fo^2^)+(0.0635P)^2^+5.1394P] where P=(Fo^2^+2Fc^2^)/3'
_refine_ls_weighting_scheme calc
_refine_ls_wR_factor_gt 0.1216
_refine_ls_wR_factor_ref 0.1339
_reflns_number_gt 1506
_reflns_number_total 1868
_reflns_threshold_expression >2\s(I)
_cod_data_source_file ic401234t_si_003.cif
_cod_data_source_block michael032b_0ma
_cod_original_cell_volume 1967.4(5)
_cod_database_code 4336524

loop_
_symmetry_equiv_pos_as_xyz
'x, y, z'
'x+1/2, -y+1/2, -z+1/2'
'-x, y+1/2, -z'
'-x+1/2, -y, z+1/2'
'-x, -y, -z'
'-x-1/2, y-1/2, z-1/2'
'x, -y-1/2, z'
'x-1/2, y, -z-1/2'

loop_
_atom_site_label
_atom_site_type_symbol
_atom_site_fract_x
_atom_site_fract_y
_atom_site_fract_z
_atom_site_U_iso_or_equiv
_atom_site_adp_type
_atom_site_occupancy
_atom_site_symmetry_multiplicity
_atom_site_calc_flag
_atom_site_refinement_flags
_atom_site_disorder_assembly
_atom_site_disorder_group
C1A C 0.7508(7) 0.0878(9) -0.0844(5) 0.032(2) Uani 0.5 1 d PDU A 1
H1A1 H 0.7732 0.0108 -0.0456 0.049 Uiso 0.5 1 d PR A 1
H1A2 H 0.7862 0.0753 -0.1358 0.049 Uiso 0.5 1 d PR A 1
H1A3 H 0.6799 0.0762 -0.0937 0.049 Uiso 0.5 1 d PR A 1
C1B C 0.7291(7) 0.1471(11) -0.1139(5) 0.037(2) Uani 0.5 1 d PDU . 2
H1B1 H 0.73 0.043 -0.0929 0.055 Uiso 0.5 1 d PR . 2
H1B2 H 0.7687 0.1526 -0.1636 0.055 Uiso 0.5 1 d PR . 2
H1B3 H 0.6611 0.1768 -0.126 0.055 Uiso 0.5 1 d PR . 2
C2 C 0.7710(4) 0.25 -0.0497(3) 0.0337(15) Uani 1 2 d SD . .
C3 C 0.7202(4) 0.25 0.0318(3) 0.0233(12) Uani 1 2 d S A .
C4 C 0.6092(4) 0.25 0.0339(4) 0.0405(17) Uani 1 2 d S . .
H4A H 0.5863 0.1773 0.0749 0.061 Uiso 0.5 1 calc PR A .
H4B H 0.5836 0.2209 -0.0195 0.061 Uiso 0.5 1 calc PR . .
H4C H 0.5855 0.3518 0.0479 0.061 Uiso 0.5 1 calc PR . .
C5 C 0.7236(5) 0.274(3) 0.1769(4) 0.025(6) Uani 0.5 1 d P . 3
H5A H 0.6579 0.2256 0.1775 0.03 Uiso 0.5 1 d PR . 3
H5B H 0.7145 0.3845 0.1866 0.03 Uiso 0.5 1 d PR . 3
C6 C 0.7884(5) 0.2076(10) 0.2440(5) 0.033(3) Uani 0.5 1 d P . 3
H6A H 0.7816 0.0957 0.2439 0.04 Uiso 0.5 1 d PR . 3
H6B H 0.7662 0.2501 0.2975 0.04 Uiso 1 2 d SR . 3
C7 C 0.9469(4) 0.1138(6) 0.2643(3) 0.0484(14) Uani 1 1 d D A .
H7A H 0.9282 0.1015 0.3221 0.058 Uiso 1 1 calc R . .
H7B H 1.019 0.1304 0.2621 0.058 Uiso 1 1 calc R . .
C8 C 0.9221(5) -0.0309(7) 0.2187(4) 0.072(2) Uani 1 1 d D A .
H1A H 0.971 -0.1105 0.232 0.087 Uiso 1 1 calc R . .
H1B H 0.8562 -0.0676 0.2356 0.087 Uiso 1 1 calc R . .
C9 C 1.1229(5) 0.2968(9) 0.0542(5) 0.031(2) Uani 0.5 1 d P . 4
H9A H 1.189 0.2762 0.0756 0.046 Uiso 0.5 1 d PR . 4
H9B H 1.1153 0.406 0.045 0.046 Uiso 0.5 1 d PR . 4
H9C H 1.1139 0.25 0.0028 0.046 Uiso 1 2 d SR . 4
N1 N 0.7720(3) 0.25 0.0970(2) 0.0176(9) Uani 1 2 d S . .
N2 N 0.8959(3) 0.25 0.2307(3) 0.0297(12) Uani 1 2 d S . .
N3 N 0.9224(2) -0.0033(4) 0.1324(2) 0.0304(8) Uani 1 1 d . . .
H3A H 0.8682 -0.0492 0.1096 0.037 Uiso 1 1 calc R A .
H3B H 0.9777 -0.0472 0.1101 0.037 Uiso 1 1 calc R . .
O1 O 1.0548(3) 0.227(3) 0.1073(3) 0.021(5) Uani 0.5 1 d P . .
F1 F 1.2820(5) 0.3788(8) -0.0966(5) 0.096(2) Uani 0.66 1 d P B 5
F2 F 1.4470(4) 0.3712(7) -0.1171(4) 0.083(2) Uani 0.66 1 d P B 5
F3 F 1.3755(5) 0.25 -0.0174(4) 0.080(3) Uani 0.78 2 d SP C 5
F4 F 1.3507(17) 0.25 -0.2053(19) 0.074(11) Uani 0.36 2 d SP B 5
F9 F 1.3660(19) 0.340(3) -0.0475(17) 0.050(6) Uani 0.15 1 d PU . 6
F10 F 1.3473(10) 0.333(2) -0.2090(7) 0.075(7) Uani 0.36 1 d P . 6
F8 F 1.3618(19) 0.408(3) -0.0869(18) 0.060(6) Uani 0.15 1 d P . 6
F7 F 1.3444(18) 0.416(3) -0.1614(18) 0.062(6) Uani 0.15 1 d PU . 6
F5 F 1.2420(9) 0.25 -0.1213(10) 0.058(4) Uani 0.3 2 d SPU B 6
F6 F 1.4705(9) 0.25 -0.1369(8) 0.043(3) Uani 0.3 2 d SPU B 6
P1 P 1.35960(11) 0.25 -0.11732(13) 0.0385(5) Uani 1 2 d S . .
S1 S 0.90571(9) 0.25 -0.03888(7) 0.0174(3) Uani 1 2 d S . .
Mn1 Mn 0.92066(5) 0.25 0.09998(4) 0.0155(3) Uani 1 2 d S . .

loop_
_atom_site_aniso_label
_atom_site_aniso_U_11
_atom_site_aniso_U_22
_atom_site_aniso_U_33
_atom_site_aniso_U_23
_atom_site_aniso_U_13
_atom_site_aniso_U_12
C1A 0.026(3) 0.050(4) 0.021(4) -0.008(3) -0.009(3) -0.013(3)
C1B 0.033(4) 0.044(4) 0.033(4) 0.005(4) -0.011(3) 0.009(3)
C2 0.015(3) 0.067(5) 0.019(3) 0 -0.007(2) 0
C3 0.013(2) 0.028(3) 0.029(3) 0 -0.004(2) 0
C4 0.011(3) 0.076(5) 0.035(3) 0 -0.005(2) 0
C5 0.015(3) 0.036(18) 0.024(3) 0.002(4) 0.004(2) 0.005(4)
C6 0.024(4) 0.055(10) 0.021(4) 0.006(3) 0.007(3) 0.005(3)
C7 0.057(3) 0.049(3) 0.040(3) 0.024(2) -0.023(2) -0.019(3)
C8 0.091(5) 0.050(4) 0.077(4) 0.034(3) -0.037(4) -0.015(3)
C9 0.015(3) 0.028(6) 0.049(5) 0.014(3) -0.003(3) -0.004(3)
N1 0.015(2) 0.018(2) 0.020(2) 0 0.0021(17) 0
N2 0.022(2) 0.046(3) 0.021(2) 0 -0.0038(19) 0
N3 0.0184(16) 0.0223(19) 0.051(2) -0.0029(16) -0.0031(15) 0.0050(14)
O1 0.0109(18) 0.026(14) 0.027(2) 0.008(3) 0.0010(16) 0.005(3)
F1 0.061(4) 0.092(5) 0.134(6) 0.028(4) 0.017(4) 0.053(4)
F2 0.061(4) 0.085(5) 0.104(4) 0.043(4) -0.004(3) -0.039(4)
F3 0.044(4) 0.146(9) 0.051(5) 0 0.005(3) 0
F4 0.035(10) 0.10(3) 0.090(18) 0 -0.033(9) 0
F9 0.064(9) 0.045(9) 0.040(8) -0.012(7) 0.011(7) 0.008(7)
F10 0.066(8) 0.123(19) 0.035(6) 0.009(9) -0.006(5) 0.036(9)
F8 0.061(17) 0.044(15) 0.075(19) -0.019(13) -0.004(13) 0.011(12)
F7 0.073(9) 0.051(9) 0.063(9) 0.006(7) -0.016(7) -0.005(7)
F5 0.018(5) 0.064(7) 0.091(8) 0 0.001(5) 0
F6 0.028(5) 0.059(7) 0.042(6) 0 -0.016(5) 0
P1 0.0168(8) 0.0341(10) 0.0645(13) 0 0.0091(7) 0
S1 0.0130(6) 0.0209(7) 0.0182(7) 0 -0.0001(4) 0
Mn1 0.0079(4) 0.0212(5) 0.0174(4) 0 -0.0004(3) 0

loop_
_atom_type_symbol
_atom_type_description
_atom_type_scat_dispersion_real
_atom_type_scat_dispersion_imag
_atom_type_scat_source
C C 0.0033 0.0016 'International Tables Vol C Tables 4.2.6.8 and 6.1.1.4'
H H 0 0 'International Tables Vol C Tables 4.2.6.8 and 6.1.1.4'
N N 0.0061 0.0033 'International Tables Vol C Tables 4.2.6.8 and 6.1.1.4'
O O 0.0106 0.006 'International Tables Vol C Tables 4.2.6.8 and 6.1.1.4'
F F 0.0171 0.0103 'International Tables Vol C Tables 4.2.6.8 and 6.1.1.4'
P P 0.1023 0.0942 'International Tables Vol C Tables 4.2.6.8 and 6.1.1.4'
S S 0.1246 0.1234 'International Tables Vol C Tables 4.2.6.8 and 6.1.1.4'
Mn Mn 0.3368 0.7283 'International Tables Vol C Tables 4.2.6.8 and 6.1.1.4'

loop_
_geom_angle_atom_site_label_1
_geom_angle_atom_site_label_2
_geom_angle_atom_site_label_3
_geom_angle
_geom_angle_site_symmetry_1
_geom_angle_site_symmetry_3
C2 C1A H1A1 110 . .
C2 C1A H1A2 109.4 . .
H1A1 C1A H1A2 109.5 . .
C2 C1A H1A3 109 . .
H1A1 C1A H1A3 109.5 . .
H1A2 C1A H1A3 109.5 . .
C2 C1A H1B1 156.1 . .
H1A1 C1A H1B1 79.2 . .
H1A2 C1A H1B1 86.8 . .
C2 C1A H1B2 86.4 . .
H1A1 C1A H1B2 144.1 . .
H1A3 C1A H1B2 93.7 . .
H1B1 C1A H1B2 98.7 . .
C2 C1B H1A2 108.8 . .
C1B C1B H1A2 126.5 7_565 .
C2 C1B H1A3 114.1 . .
C1B C1B H1A3 130 7_565 .
H1A2 C1B H1A3 103.5 . .
C2 C1B H1B1 108.2 . .
C1B C1B H1B1 159.4 7_565 .
C2 C1B H1B2 110.4 . .
C1B C1B H1B2 87.1 7_565 .
H1A3 C1B H1B2 133.9 . .
H1B1 C1B H1B2 109.5 . .
C2 C1B H1B3 109.8 . .
C1B C1B H1B3 74.5 7_565 .
H1A2 C1B H1B3 140.9 . .
H1B1 C1B H1B3 109.5 . .
H1B2 C1B H1B3 109.5 . .
C1B C2 C3 116.8(5) 7_565 .
C1B C2 C3 116.8(5) . .
C1B C2 C1A 103.3(7) 7_565 .
C3 C2 C1A 104.1(4) . .
C1B C2 C1A 103.3(7) . 7_565
C3 C2 C1A 104.1(4) . 7_565
C1A C2 C1A 132.3(8) . 7_565
C1B C2 S1 116.4(5) 7_565 .
C1B C2 S1 116.4(5) . .
C3 C2 S1 111.7(4) . .
C1A C2 S1 102.1(4) . .
C1A C2 S1 102.1(4) 7_565 .
N1 C3 C4 121.9(5) . .
N1 C3 C2 119.5(5) . .
C4 C3 C2 118.6(5) . .
C3 C4 H4A 109.5 . .
C3 C4 H4B 109.5 . .
H4A C4 H4B 109.5 . .
C3 C4 H4C 109.5 . .
H4A C4 H4C 109.5 . .
H4B C4 H4C 109.5 . .
C5 C5 C6 96.4(11) 7_565 7_565
C5 C5 N1 81.7(11) 7_565 .
C6 C5 N1 115.5(6) 7_565 .
N1 C5 C6 109.2(9) . .
C6 C5 H5A 126.8 7_565 .
N1 C5 H5A 110.1 . .
C6 C5 H5A 110.1 . .
C5 C5 H5B 168.3 7_565 .
N1 C5 H5B 109.8 . .
C6 C5 H5B 109.5 . .
H5A C5 H5B 108.2 . .
C5 C6 N2 117.1(7) 7_565 .
C6 C6 C5 67.3(10) 7_565 .
N2 C6 C5 110.7(7) . .
C6 C6 H6A 174.6 7_565 .
C5 C6 H6A 93 7_565 .
N2 C6 H6A 109.5 . .
C5 C6 H6A 109.3 . .
C5 C6 H6B 117 7_565 .
N2 C6 H6B 108.8 . .
C5 C6 H6B 108.4 . .
H6A C6 H6B 110.1 . .
N2 C7 C8 112.9(4) . .
N2 C7 H7A 109 . .
C8 C7 H7A 109 . .
N2 C7 H7B 109 . .
C8 C7 H7B 109 . .
H7A C7 H7B 107.8 . .
N3 C8 C7 110.2(4) . .
N3 C8 H1A 109.6 . .
C7 C8 H1A 109.6 . .
N3 C8 H1B 109.6 . .
C7 C8 H1B 109.6 . .
H1A C8 H1B 108.1 . .
O1 C9 H9A 112.6 7_565 .
O1 C9 H9A 107.2 . .
C9 C9 H9B 169.3 7_565 .
O1 C9 H9B 100.8 7_565 .
O1 C9 H9B 117.1 . .
H9A C9 H9B 109.5 . .
O1 C9 H9C 116.2 7_565 .
O1 C9 H9C 106.1 . .
H9A C9 H9C 110.9 . .
H9B C9 H9C 106 . .
C3 N1 C5 119.8(5) . 7_565
C3 N1 C5 119.8(5) . .
C3 N1 Mn1 124.7(4) . .
C5 N1 Mn1 114.9(4) 7_565 .
C5 N1 Mn1 114.9(4) . .
C7 N2 C7 107.1(4) 7_565 .
C7 N2 C6 126.1(5) 7_565 .
C7 N2 C6 101.2(4) . .
C7 N2 C6 101.2(4) 7_565 7_565
C7 N2 C6 126.1(5) . 7_565
C7 N2 Mn1 107.2(3) 7_565 .
C7 N2 Mn1 107.2(3) . .
C6 N2 Mn1 106.9(4) . .
C6 N2 Mn1 106.9(4) 7_565 .
C8 N3 Mn1 113.1(3) . .
C8 N3 H3A 108.9 . .
Mn1 N3 H3A 108.9 . .
C8 N3 H3B 108.9 . .
Mn1 N3 H3B 108.9 . .
H3A N3 H3B 107.8 . .
C9 O1 Mn1 133.3(5) 7_565 .
C9 O1 Mn1 124.0(9) . .
F8 F9 F9 133(2) . 7_565
F7 F10 F10 132.9(16) . 7_565
F9 F8 F7 140(3) . .
F10 F7 F8 132(3) . .
F8 F7 P1 59.7(15) . .
F9 P1 F4 145.6(13) . .
F9 P1 F4 145.6(13) 7_565 .
F9 P1 F8 105(2) 7_565 .
F4 P1 F8 109.8(13) . .
F9 P1 F8 105(2) . 7_565
F4 P1 F8 109.8(13) . 7_565
F8 P1 F8 140(3) . 7_565
F9 P1 F6 96.4(11) . .
F9 P1 F6 96.4(11) 7_565 .
F4 P1 F6 82.7(10) . .
F8 P1 F6 92.9(11) . .
F8 P1 F6 92.9(11) 7_565 .
F9 P1 F1 105.6(12) . 7_565
F9 P1 F1 57.3(12) 7_565 7_565
F4 P1 F1 99.2(7) . 7_565
F8 P1 F1 127.9(12) . 7_565
F6 P1 F1 134.0(3) . 7_565
F9 P1 F1 105.6(12) 7_565 .
F4 P1 F1 99.2(7) . .
F8 P1 F1 127.9(12) 7_565 .
F6 P1 F1 134.0(3) . .
F1 P1 F1 91.4(6) 7_565 .
F9 P1 F2 109.2(12) 7_565 .
F4 P1 F2 93.7(7) . .
F8 P1 F2 127.8(11) 7_565 .
F1 P1 F2 166.4(4) 7_565 .
F1 P1 F2 90.8(4) . .
F9 P1 F2 109.2(12) . 7_565
F4 P1 F2 93.7(7) . 7_565
F8 P1 F2 127.8(11) . 7_565
F1 P1 F2 90.8(4) 7_565 7_565
F1 P1 F2 166.4(4) . 7_565
F2 P1 F2 84.0(5) . 7_565
F9 P1 F5 95.5(12) . .
F9 P1 F5 95.5(12) 7_565 .
F4 P1 F5 82.9(11) . .
F8 P1 F5 92.0(10) . .
F8 P1 F5 92.0(10) 7_565 .
F6 P1 F5 165.6(8) . .
F2 P1 F5 138.0(3) . .
F2 P1 F5 138.0(3) 7_565 .
F9 P1 F7 150.8(17) . 7_565
F9 P1 F7 82.4(16) 7_565 7_565
F4 P1 F7 63.3(11) . 7_565
F8 P1 F7 171.1(15) . 7_565
F6 P1 F7 91.7(9) . 7_565
F1 P1 F7 51.3(10) 7_565 7_565
F1 P1 F7 130.4(9) . 7_565
F2 P1 F7 133.5(10) . 7_565
F5 P1 F7 81.8(9) . 7_565
C2 S1 Mn1 100.65(18) . .
O1 Mn1 O1 12.8(14) 7_565 .
O1 Mn1 N1 173.2(7) 7_565 .
O1 Mn1 N1 173.2(7) . .
O1 Mn1 N2 95.07(19) 7_565 .
O1 Mn1 N2 95.07(19) . .
N1 Mn1 N2 82.52(17) . .
O1 Mn1 S1 98.78(15) 7_565 .
O1 Mn1 S1 98.78(15) . .
N1 Mn1 S1 83.53(12) . .
N2 Mn1 S1 166.05(13) . .
O1 Mn1 N3 82.3(7) 7_565 7_565
O1 Mn1 N3 94.7(7) . 7_565
N1 Mn1 N3 90.92(9) . 7_565
N2 Mn1 N3 76.84(9) . 7_565
S1 Mn1 N3 103.42(9) . 7_565
O1 Mn1 N3 94.7(7) 7_565 .
O1 Mn1 N3 82.3(7) . .
N1 Mn1 N3 90.92(9) . .
N2 Mn1 N3 76.84(9) . .
S1 Mn1 N3 103.42(9) . .
N3 Mn1 N3 153.13(18) 7_565 .

loop_
_geom_bond_atom_site_label_1
_geom_bond_atom_site_label_2
_geom_bond_distance
_geom_bond_site_symmetry_2
C1A C2 1.562(7) .
C1A H1A1 0.98 .
C1A H1A2 0.98 .
C1A H1A3 0.98 .
C1A H1B1 0.5062 .
C1B C2 1.503(7) .
C1B H1A2 1.0639 .
C1B H1A3 0.9723 .
C1B H1B1 0.98 .
C1B H1B2 0.98 .
C1B H1B3 0.98 .
C2 C1B 1.503(7) 7_565
C2 C3 1.509(8) .
C2 C1A 1.562(7) 7_565
C2 S1 1.836(5) .
C3 N1 1.283(7) .
C3 C4 1.506(7) .
C4 H4A 0.98 .
C4 H4B 0.98 .
C4 H4C 0.98 .
C5 C5 0.43(6) 7_565
C5 C6 1.419(10) 7_565
C5 N1 1.485(9) .
C5 C6 1.529(15) .
C5 H5A 0.99 .
C5 H5B 0.99 .
C6 C6 0.748(17) 7_565
C6 C5 1.419(10) 7_565
C6 N2 1.522(9) .
C6 H6A 0.99 .
C6 H6B 1.0034 .
C7 N2 1.492(5) .
C7 C8 1.518(6) .
C7 H7A 0.99 .
C7 H7B 0.99 .
C8 N3 1.441(7) .
C8 H1A 0.99 .
C8 H1B 0.99 .
C9 C9 0.824(16) 7_565
C9 O1 1.288(9) 7_565
C9 O1 1.413(13) .
C9 H9A 0.98 .
C9 H9B 0.98 .
C9 H9C 0.9494 .
N1 C5 1.485(9) 7_565
N1 Mn1 2.018(4) .
N2 C7 1.492(5) 7_565
N2 C6 1.522(9) 7_565
N2 Mn1 2.176(5) .
N3 Mn1 2.295(4) .
N3 H3A 0.92 .
N3 H3B 0.92 .
O1 O1 0.41(5) 7_565
O1 C9 1.288(9) 7_565
O1 Mn1 1.836(5) .
F1 P1 1.585(5) .
F2 P1 1.596(5) .
F3 P1 1.658(8) .
F4 P1 1.45(3) .
F9 F8 0.89(3) .
F9 P1 1.40(3) .
F9 F9 1.58(6) 7_565
F10 F7 1.07(3) .
F10 F10 1.47(4) 7_565
F10 P1 1.687(12) .
F8 F7 1.25(4) .
F8 P1 1.48(2) .
F7 P1 1.65(2) .
F5 P1 1.597(13) .
F6 P1 1.539(13) .
P1 F9 1.40(3) 7_565
P1 F8 1.48(2) 7_565
P1 F1 1.585(5) 7_565
P1 F2 1.596(5) 7_565
P1 F7 1.65(2) 7_565
S1 Mn1 2.2937(14) .
Mn1 O1 1.836(5) 7_565
Mn1 N3 2.295(4) 7_565
